data_1534973
loop_
_publ_author_name
'Manek, E.'
'Meyer, G.'

_publ_section_title
;
 Ternaere Lithium-Selten-Erd-Nitrate mit einsamen Nitrationen Li3 (M (N
 O3)5) (N O3) (M= Gd-Lu, Y). Die Kristallstruktur von Er Li3 (N O3)6
;
_journal_name_full 'Zeitschrift fuer Anorganische und Allgemeine Chemie'
_journal_page_first 1903
_journal_page_last 1906
_journal_volume 621
_journal_year 1995
_chemical_formula_sum 'Er Li3 N6 O18'
_chemical_name_systematic 'Li3 (Er (N O3)5) (N O3)'
_space_group_IT_number 14
_symmetry_space_group_name_Hall '-P 2yn'
_symmetry_space_group_name_H-M 'P 1 21/n 1'
_cell_angle_alpha 90
_cell_angle_beta 90.76
_cell_angle_gamma 90
_cell_formula_units_Z 4
_cell_length_a 7.7596
_cell_length_b 7.4886
_cell_length_c 23.957
_cell_volume 1391.984
_citation_journal_id_ASTM ZAACAB
_cod_data_source_file Manek_ZAACAB_1995_1742.cif
_cod_data_source_block Er1Li3N6O18
_cod_original_sg_symbol_Hall '-P 2ybc (x-z,y,z)'
_cod_original_formula_sum 'Er1 Li3 N6 O18'
_cod_database_code 1534973

loop_
_symmetry_equiv_pos_as_xyz
x,y,z
-x+1/2,y+1/2,-z+1/2
-x,-y,-z
x-1/2,-y-1/2,z-1/2

loop_
_atom_site_label
_atom_site_type_symbol
_atom_site_fract_x
_atom_site_fract_y
_atom_site_fract_z
_atom_site_occupancy
_atom_site_U_iso_or_equiv
O4 O-2 0.5577 -0.0507 0.8676 1 0.0
Li2 Li+1 1.0052 -0.0552 0.7541 1 0.0
O9 O-2 0.9582 -0.2627 0.9576 1 0.0
N3 N+5 0.9019 -0.1279 0.9359 1 0.0
O3 O-2 1.2095 0.4697 0.9004 1 0.0
O1 O-2 1.0536 0.2402 0.9194 1 0.0
N1 N+5 1.0746 0.387 0.8934 1 0.0
O2 O-2 0.9535 0.4374 0.8628 1 0.0
O11 O-2 0.7452 0.3921 0.968 1 0.0
Li3 Li+1 1.2057 0.1856 0.6339 1 0.0
O10 O-2 0.5924 0.4777 0.8973 1 0.0
N6 N+5 1.2358 0.2021 0.7346 1 0.0
N4 N+5 0.6461 0.5072 0.9465 1 0.0
O12 O-2 0.6018 0.6421 0.9712 1 0.0
Li1 Li+1 0.258 0.2111 0.9733 1 0.0
O16 O-2 1.1634 -0.2083 0.7943 1 0.0
O13 O-2 0.6418 0.293 0.801 1 0.0
N5 N+5 0.7385 0.1972 0.7709 1 0.0
Er1 Er+3 0.75702 0.19365 0.89003 1 0.0
O5 O-2 0.4712 0.1359 0.9293 1 0.0
O7 O-2 0.8048 -0.0213 0.9645 1 0.0
O8 O-2 0.9273 -0.0841 0.8868 1 0.0
O15 O-2 0.732 0.1992 0.7207 1 0.0
O14 O-2 0.8452 0.1021 0.7984 1 0.0
O17 O-2 1.2444 0.2026 0.7854 1 0.0
O6 O-2 0.3202 -0.1004 0.9114 1 0.0
N2 N+5 0.4457 -0.0088 0.9019 1 0.0
O18 O-2 1.1264 0.1101 0.7082 1 0.0
